data_4106249
loop_
_publ_author_name
'Hirosato Yamazaki'
'Tomoya Hakamata'
'Manabu Komi'
'Masayuki Yagi'

_publ_contact_author_address
;Department of Materials Science and Technology, 
 Faculty of Engineering, Niigata University
 8050 Ikarashi Nino-cho, Niigata 950-2181, Japan
;
_publ_contact_author_email yagi@eng.niigata-u.ac.jp
_publ_contact_author_fax 81-25-262-6790
_publ_contact_author_name 'Prof. YAGI Masayuki'
_publ_contact_author_phone 81-25-262-6790
_publ_section_title
;
 Stoichiometric Photoisomerization of Mononuclear Ruthenium(II) Monoaquo
 Complexes Controlling Redox Properties and Water Oxidation Catalysis
;
_journal_name_full 'Journal of the American Chemical Society'
_journal_page_first 8846
_journal_page_last 8849
_journal_paper_doi 10.1021/ja2024228
_journal_volume 133
_journal_year 2011
_chemical_formula_moiety '(C28 H22 N6 O Ru 2+), (F6 P 1-)2, 2(H2 O)'
_chemical_formula_sum 'C28 H26 F12 N6 O3 P2 Ru'
_chemical_formula_weight 885.55
_chemical_name_common '[Ru(pynaph)(tpy)(H2O)](PF6)2.2(H2O)'
_space_group_IT_number 61
_symmetry_cell_setting orthorhombic
_symmetry_Int_Tables_number 61
_symmetry_space_group_name_Hall '-P 2ac 2ab'
_symmetry_space_group_name_H-M 'P b c a'
_atom_sites_solution_hydrogens geom
_atom_sites_solution_primary heavy
_atom_sites_solution_secondary difmap
_audit_creation_date 'Sun Oct 25 13:44:51 2009'
_audit_creation_method 'by teXsan'
_cell_angle_alpha 90
_cell_angle_beta 90
_cell_angle_gamma 90
_cell_formula_units_Z 8
_cell_length_a 8.7051(7)
_cell_length_b 21.177(2)
_cell_length_c 37.004(3)
_cell_measurement_reflns_used 361
_cell_measurement_temperature 296.2
_cell_measurement_theta_max 25.6
_cell_measurement_theta_min 0.6
_cell_volume 6821.6(10)
_computing_cell_refinement 'RAPID-AUTO Ver. 1.06'
_computing_data_collection 'RAPID-AUTO Ver. 1.06'
_computing_data_reduction 'teXsan Ver. 2.0'
_computing_publication_material 'teXsan Ver. 2.0'
_computing_structure_refinement 'teXsan Ver. 2.0'
_computing_structure_solution 'DIRDIF94 (PATTY)'
_diffrn_ambient_temperature 296.2
_diffrn_detector_area_resol_mean 10.00
_diffrn_measured_fraction_theta_full 0.8623
_diffrn_measured_fraction_theta_max 0.8623
_diffrn_measurement_device_type 'Rigaku RAXIS-IV Imaging Plate'
_diffrn_measurement_method \w
_diffrn_radiation_monochromator graphite
_diffrn_radiation_type 'Mo K\a'
_diffrn_radiation_wavelength 0.7107
_diffrn_reflns_av_R_equivalents 0.047
_diffrn_reflns_limit_h_max 10
_diffrn_reflns_limit_h_min -9
_diffrn_reflns_limit_k_max 25
_diffrn_reflns_limit_k_min -25
_diffrn_reflns_limit_l_max 45
_diffrn_reflns_limit_l_min -44
_diffrn_reflns_number 35189
_diffrn_reflns_theta_full 25.67
_diffrn_reflns_theta_max 25.67
_exptl_absorpt_coefficient_mu 0.660
_exptl_absorpt_correction_T_max 0.976
_exptl_absorpt_correction_T_min 0.888
_exptl_absorpt_correction_type integration
_exptl_absorpt_process_details '(Higashi, 1999)'
_exptl_crystal_colour deep-red
_exptl_crystal_density_diffrn 1.724
_exptl_crystal_description platelet
_exptl_crystal_F_000 3536.00
_exptl_crystal_size_max 0.400
_exptl_crystal_size_mid 0.200
_exptl_crystal_size_min 0.020
_refine_diff_density_max 1.11
_refine_diff_density_min -0.89
_refine_ls_extinction_coef 0.0015(3)
_refine_ls_extinction_method 'Zachariasen(1967) type 2 gaussian isotropic'
_refine_ls_goodness_of_fit_ref 1.282
_refine_ls_hydrogen_treatment noref
_refine_ls_number_parameters 470
_refine_ls_number_reflns 5577
_refine_ls_R_factor_gt 0.0928
_refine_ls_shift/su_max 0.0016
_refine_ls_structure_factor_coef Fsqd
_refine_ls_weighting_details 'w = 1/[\s^2^(Fo^2^) + (0.12000(Max(Fo^2^,0) + 2Fc^2^)/3)^2^]'
_refine_ls_weighting_scheme calc
_refine_ls_wR_factor_ref 0.2816
_reflns_number_gt 2832
_reflns_number_total 5577
_reflns_threshold_expression F^2^>2.0\s(F^2^)
_cod_data_source_file ja2024228_si_002.cif
_cod_data_source_block '[Ru(pynaph)(tpy)(H2O)](PF6)2.2(H2O)'
_cod_original_cell_volume 6821.5(9)
_cod_original_sg_symbol_H-M 'P b c a '
_cod_original_formula_sum 'C28 H26 F12 N6 O3 P2 Ru '
_cod_database_code 4106249

loop_
_symmetry_equiv_pos_as_xyz
x,y,z
1/2+x,1/2-y,-z
-x,1/2+y,1/2-z
1/2-x,-y,1/2+z
-x,-y,-z
1/2-x,1/2+y,z
x,1/2-y,1/2+z
1/2+x,y,1/2-z

loop_
_atom_site_label
_atom_site_type_symbol
_atom_site_fract_x
_atom_site_fract_y
_atom_site_fract_z
_atom_site_U_iso_or_equiv
_atom_site_adp_type
_atom_site_occupancy
_atom_site_symmetry_multiplicity
_atom_site_calc_flag
Ru Ru 0.09029(8) 0.16895(5) 0.12765(2) 0.0729(3) Uani 1.00 1 d
P(1) P 0.0968(3) 0.3455(2) 0.3145(1) 0.097(1) Uani 1.00 1 d
P(2) P 0.2917(5) 0.0856(3) -0.0304(1) 0.141(2) Uani 1.00 1 d
F(1) F 0.017(1) 0.3549(5) 0.2772(2) 0.174(5) Uani 1.00 1 d
F(2) F 0.172(1) 0.3369(5) 0.3529(3) 0.164(4) Uani 1.00 1 d
F(3) F 0.037(1) 0.2752(5) 0.3139(3) 0.167(4) Uani 1.00 1 d
F(4) F 0.155(1) 0.4148(4) 0.3166(3) 0.171(4) Uani 1.00 1 d
F(5) F -0.0550(9) 0.3658(5) 0.3339(3) 0.158(4) Uani 1.00 1 d
F(6) F 0.2470(9) 0.3247(6) 0.2974(3) 0.223(5) Uani 1.00 1 d
F(7) F 0.319(3) 0.0306(9) -0.0039(5) 0.32(1) Uani 1.00 1 d
F(8) F 0.268(2) 0.1250(9) 0.0035(4) 0.248(8) Uani 1.00 1 d
F(9) F 0.126(1) 0.072(1) -0.0307(5) 0.297(9) Uani 1.00 1 d
F(10) F 0.260(3) 0.1365(9) -0.0570(5) 0.33(1) Uani 1.00 1 d
F(11) F 0.471(2) 0.0958(9) -0.0313(5) 0.302(9) Uani 1.00 1 d
F(12) F 0.316(1) 0.0373(7) -0.0615(3) 0.233(6) Uani 1.00 1 d
O(1) O -0.0001(7) 0.1842(3) 0.0728(2) 0.079(2) Uani 1.00 1 d
O(2) O -0.087(1) 0.0833(8) 0.0312(4) 0.185(6) Uani 1.00 1 d
O(3) O 0.122(2) 0.270(1) 0.0273(5) 0.30(1) Uani 1.00 1 d
N(1) N 0.1701(8) 0.1678(4) 0.1800(2) 0.075(3) Uani 1.00 1 d
N(2) N 0.1695(9) 0.0589(6) 0.1860(3) 0.095(4) Uani 1.00 1 d
N(3) N 0.0677(8) 0.2623(4) 0.1427(3) 0.075(3) Uani 1.00 1 d
N(4) N 0.1200(8) 0.0806(4) 0.1121(2) 0.073(3) Uani 1.00 1 d
N(5) N 0.3107(9) 0.1749(5) 0.1057(2) 0.090(3) Uani 1.00 1 d
N(6) N -0.1205(9) 0.1312(4) 0.1425(2) 0.078(3) Uani 1.00 1 d
C(1) C 0.187(1) 0.2230(6) 0.1960(3) 0.090(4) Uani 1.00 1 d
C(2) C 0.262(1) 0.2323(8) 0.2290(3) 0.108(5) Uani 1.00 1 d
C(3) C 0.310(1) 0.1797(8) 0.2472(3) 0.103(5) Uani 1.00 1 d
C(4) C 0.280(1) 0.1180(6) 0.2339(3) 0.084(4) Uani 1.00 1 d
C(5) C 0.315(1) 0.0640(8) 0.2530(3) 0.104(5) Uani 1.00 1 d
C(6) C 0.278(1) 0.0085(6) 0.2387(3) 0.098(4) Uani 1.00 1 d
C(7) C 0.202(1) 0.0070(6) 0.2046(3) 0.092(4) Uani 1.00 1 d
C(8) C 0.209(1) 0.1120(5) 0.2000(3) 0.073(3) Uani 1.00 1 d
C(9) C 0.123(1) 0.2771(5) 0.1753(3) 0.076(3) Uani 1.00 1 d
C(10) C 0.118(1) 0.3412(6) 0.1881(4) 0.099(5) Uani 1.00 1 d
C(11) C 0.057(2) 0.384(1) 0.1670(6) 0.144(8) Uani 1.00 1 d
C(12) C 0.003(1) 0.3695(7) 0.1338(5) 0.115(6) Uani 1.00 1 d
C(13) C 0.010(1) 0.3088(6) 0.1223(3) 0.094(4) Uani 1.00 1 d
C(14) C 0.249(1) 0.0656(6) 0.0952(3) 0.088(4) Uani 1.00 1 d
C(15) C 0.273(1) 0.0030(6) 0.0841(3) 0.095(4) Uani 1.00 1 d
C(16) C 0.159(2) -0.0392(7) 0.0896(3) 0.105(5) Uani 1.00 1 d
C(17) C 0.029(1) -0.0227(6) 0.1061(3) 0.093(4) Uani 1.00 1 d
C(18) C 0.004(1) 0.0396(6) 0.1177(3) 0.085(4) Uani 1.00 1 d
C(19) C 0.357(1) 0.1185(6) 0.0910(3) 0.085(4) Uani 1.00 1 d
C(20) C 0.499(1) 0.1161(8) 0.0734(3) 0.110(5) Uani 1.00 1 d
C(21) C 0.587(1) 0.172(1) 0.0706(4) 0.123(6) Uani 1.00 1 d
C(22) C 0.543(1) 0.2238(9) 0.0868(4) 0.109(5) Uani 1.00 1 d
C(23) C 0.402(1) 0.2268(6) 0.1034(3) 0.089(4) Uani 1.00 1 d
C(24) C -0.131(1) 0.0678(6) 0.1349(3) 0.077(3) Uani 1.00 1 d
C(25) C -0.264(1) 0.0339(5) 0.1434(3) 0.084(4) Uani 1.00 1 d
C(26) C -0.384(1) 0.0677(7) 0.1594(4) 0.105(5) Uani 1.00 1 d
C(27) C -0.369(1) 0.1300(7) 0.1664(3) 0.094(4) Uani 1.00 1 d
C(28) C -0.241(1) 0.1620(5) 0.1573(3) 0.081(3) Uani 1.00 1 d
H(1) H 0.2786 0.2736 0.2385 0.1275 Uiso 1.00 1 calc
H(2) H 0.3653 0.1845 0.2692 0.1219 Uiso 1.00 1 calc
H(3) H 0.3640 0.0671 0.2758 0.1228 Uiso 1.00 1 calc
H(4) H 0.3027 -0.0294 0.2510 0.1173 Uiso 1.00 1 calc
H(5) H 0.1732 -0.0326 0.1948 0.1091 Uiso 1.00 1 calc
H(6) H 0.1572 0.3527 0.2107 0.1210 Uiso 1.00 1 calc
H(7) H 0.0495 0.4281 0.1748 0.1698 Uiso 1.00 1 calc
H(8) H -0.0395 0.4013 0.1185 0.1367 Uiso 1.00 1 calc
H(9) H -0.0278 0.2990 0.0989 0.1124 Uiso 1.00 1 calc
H(10) H 0.3671 -0.0092 0.0732 0.1131 Uiso 1.00 1 calc
H(11) H 0.1703 -0.0819 0.0818 0.1240 Uiso 1.00 1 calc
H(12) H -0.0488 -0.0533 0.1102 0.1099 Uiso 1.00 1 calc
H(13) H 0.5359 0.0778 0.0634 0.1306 Uiso 1.00 1 calc
H(14) H 0.6793 0.1720 0.0567 0.1457 Uiso 1.00 1 calc
H(15) H 0.6084 0.2593 0.0866 0.1294 Uiso 1.00 1 calc
H(16) H 0.3674 0.2660 0.1134 0.1060 Uiso 1.00 1 calc
H(17) H -0.2734 -0.0098 0.1386 0.0997 Uiso 1.00 1 calc
H(18) H -0.4765 0.0470 0.1658 0.1270 Uiso 1.00 1 calc
H(19) H -0.4504 0.1526 0.1782 0.1112 Uiso 1.00 1 calc
H(20) H -0.2357 0.2065 0.1611 0.0972 Uiso 1.00 1 calc
H(21) H -0.0285 0.2281 0.0701 0.0917 Uiso 1.00 1 calc
H(22) H 0.0778 0.1752 0.0554 0.0917 Uiso 1.00 1 calc

loop_
_atom_site_aniso_label
_atom_site_aniso_U_11
_atom_site_aniso_U_22
_atom_site_aniso_U_33
_atom_site_aniso_U_12
_atom_site_aniso_U_13
_atom_site_aniso_U_23
Ru 0.0679(5) 0.0688(6) 0.0820(6) 0.0007(3) 0.0013(3) 0.0007(4)
P(1) 0.093(2) 0.081(3) 0.118(3) -0.002(2) -0.008(2) -0.015(2)
P(2) 0.132(3) 0.180(6) 0.112(3) -0.008(3) -0.003(2) -0.001(3)
F(1) 0.23(1) 0.17(1) 0.120(7) -0.054(8) -0.047(7) 0.012(6)
F(2) 0.135(6) 0.20(1) 0.160(8) 0.013(6) -0.056(6) 0.000(7)
F(3) 0.159(7) 0.087(9) 0.25(1) -0.022(6) -0.061(7) 0.006(6)
F(4) 0.248(9) 0.072(7) 0.194(9) -0.068(7) -0.005(8) -0.008(5)
F(5) 0.099(5) 0.17(1) 0.211(9) 0.015(5) 0.000(5) -0.032(7)
F(6) 0.100(5) 0.33(2) 0.24(1) -0.004(7) 0.023(6) -0.18(1)
F(7) 0.47(3) 0.23(2) 0.25(2) 0.01(2) -0.02(2) 0.10(2)
F(8) 0.23(1) 0.33(2) 0.18(1) 0.05(1) -0.026(9) -0.11(1)
F(9) 0.133(8) 0.48(3) 0.27(2) -0.05(1) 0.029(9) -0.17(2)
F(10) 0.43(3) 0.26(2) 0.29(2) 0.18(2) 0.05(2) 0.11(2)
F(11) 0.15(1) 0.35(2) 0.41(2) -0.02(1) 0.02(1) -0.04(2)
F(12) 0.22(1) 0.29(2) 0.20(1) 0.03(1) -0.025(9) -0.13(1)
O(1) 0.071(4) 0.071(6) 0.094(5) 0.014(3) -0.003(3) 0.005(3)
O(2) 0.143(9) 0.24(2) 0.17(1) -0.009(8) 0.005(7) -0.032(9)
O(3) 0.35(2) 0.29(3) 0.26(2) -0.03(2) 0.05(2) 0.10(2)
N(1) 0.067(4) 0.060(6) 0.098(6) -0.004(4) 0.006(4) -0.017(5)
N(2) 0.085(5) 0.104(9) 0.097(7) 0.027(5) -0.005(5) 0.009(6)
N(3) 0.071(4) 0.046(6) 0.109(6) 0.000(4) 0.006(4) 0.006(4)
N(4) 0.070(4) 0.066(6) 0.082(5) 0.008(4) 0.004(4) 0.001(4)
N(5) 0.068(4) 0.123(9) 0.080(6) 0.003(5) -0.001(4) 0.003(5)
N(6) 0.085(5) 0.055(6) 0.094(6) -0.008(4) -0.006(4) 0.001(4)
C(1) 0.076(6) 0.10(1) 0.092(8) -0.010(6) 0.019(5) -0.023(7)
C(2) 0.099(7) 0.14(1) 0.081(8) -0.024(8) 0.001(6) -0.017(8)
C(3) 0.113(9) 0.12(1) 0.076(7) -0.023(8) -0.010(6) -0.005(7)
C(4) 0.090(6) 0.08(1) 0.078(7) 0.004(6) 0.000(5) 0.010(6)
C(5) 0.102(8) 0.11(1) 0.095(9) 0.011(7) -0.006(6) 0.000(8)
C(6) 0.126(9) 0.062(9) 0.105(9) 0.017(7) -0.008(7) 0.009(6)
C(7) 0.102(7) 0.059(9) 0.115(9) 0.006(6) 0.001(6) 0.002(6)
C(8) 0.074(5) 0.051(7) 0.094(7) -0.001(4) 0.006(5) -0.006(5)
C(9) 0.078(5) 0.044(7) 0.108(8) 0.000(4) 0.011(5) 0.006(5)
C(10) 0.091(7) 0.048(9) 0.16(1) -0.013(5) -0.002(7) -0.014(7)
C(11) 0.104(9) 0.16(2) 0.17(2) -0.03(1) -0.016(9) -0.02(1)
C(12) 0.097(8) 0.06(1) 0.19(2) -0.002(6) 0.011(9) 0.010(8)
C(13) 0.082(6) 0.058(9) 0.14(1) -0.012(5) 0.002(6) 0.018(7)
C(14) 0.081(6) 0.11(1) 0.076(6) 0.000(6) 0.000(5) -0.004(6)
C(15) 0.100(7) 0.08(1) 0.103(8) 0.022(7) -0.001(6) -0.011(6)
C(16) 0.120(9) 0.08(1) 0.110(9) 0.023(8) 0.009(7) -0.017(7)
C(17) 0.114(8) 0.062(9) 0.101(8) 0.004(6) -0.015(7) 0.000(6)
C(18) 0.083(6) 0.093(9) 0.078(7) 0.017(6) -0.013(5) -0.006(6)
C(19) 0.068(5) 0.11(1) 0.077(7) 0.014(6) -0.008(4) -0.007(6)
C(20) 0.073(6) 0.17(1) 0.091(8) 0.030(8) 0.005(5) -0.017(8)
C(21) 0.064(6) 0.20(2) 0.101(9) -0.028(9) 0.003(6) 0.02(1)
C(22) 0.078(7) 0.14(2) 0.107(9) -0.018(8) 0.012(6) 0.010(9)
C(23) 0.069(5) 0.087(9) 0.111(9) -0.009(5) 0.003(5) 0.007(6)
C(24) 0.086(6) 0.076(9) 0.071(6) 0.010(5) -0.006(4) 0.001(5)
C(25) 0.085(6) 0.058(8) 0.108(8) -0.017(5) -0.007(5) 0.004(5)
C(26) 0.076(6) 0.12(1) 0.121(9) -0.024(7) -0.004(6) 0.027(8)
C(27) 0.083(6) 0.083(9) 0.114(9) 0.009(6) 0.014(6) 0.010(7)
C(28) 0.064(5) 0.088(8) 0.090(7) 0.001(5) 0.012(4) -0.003(6)

loop_
_atom_type_symbol
_atom_type_description
_atom_type_scat_dispersion_real
_atom_type_scat_dispersion_imag
_atom_type_scat_source
Ru Ru -1.259 0.836
;International Tables for Crystallography
(1992, Vol. C, Tables 4.2.6.8 and 6.1.1.1)
;
P P 0.102 0.094
;International Tables for Crystallography
(1992, Vol. C, Tables 4.2.6.8 and 6.1.1.1)
;
F F 0.017 0.010
;International Tables for Crystallography
(1992, Vol. C, Tables 4.2.6.8 and 6.1.1.1)
;
O O 0.011 0.006
;International Tables for Crystallography
(1992, Vol. C, Tables 4.2.6.8 and 6.1.1.1)
;
N N 0.006 0.003
;International Tables for Crystallography
(1992, Vol. C, Tables 4.2.6.8 and 6.1.1.1)
;
C C 0.003 0.002
;International Tables for Crystallography
(1992, Vol. C, Tables 4.2.6.8 and 6.1.1.1)
;
H H 0.000 0.000
;International Tables for Crystallography
(1992, Vol. C, Table 6.1.1.2)
;

loop_
_geom_angle_atom_site_label_1
_geom_angle_atom_site_label_2
_geom_angle_atom_site_label_3
_geom_angle
_geom_angle_publ_flag
O(1) Ru N(1) 172.1(3) yes
O(1) Ru N(3) 94.3(3) yes
O(1) Ru N(4) 85.3(3) yes
O(1) Ru N(5) 87.8(3) yes
O(1) Ru N(6) 89.1(3) yes
N(1) Ru N(3) 77.8(4) yes
N(1) Ru N(4) 102.6(3) yes
N(1) Ru N(5) 93.2(3) yes
N(1) Ru N(6) 92.6(3) yes
N(3) Ru N(4) 177.5(3) yes
N(3) Ru N(5) 97.8(4) yes
N(3) Ru N(6) 102.3(3) yes
N(4) Ru N(5) 79.8(4) yes
N(4) Ru N(6) 80.1(3) yes
N(5) Ru N(6) 159.9(4) yes
F(1) P(1) F(2) 178.1(7) yes
F(1) P(1) F(3) 87.8(5) yes
F(1) P(1) F(4) 93.8(6) yes
F(1) P(1) F(5) 89.7(6) yes
F(1) P(1) F(6) 92.9(7) yes
F(2) P(1) F(3) 92.5(6) yes
F(2) P(1) F(4) 85.9(5) yes
F(2) P(1) F(5) 88.4(5) yes
F(2) P(1) F(6) 89.0(6) yes
F(3) P(1) F(4) 178.0(6) yes
F(3) P(1) F(5) 89.2(6) yes
F(3) P(1) F(6) 90.4(6) yes
F(4) P(1) F(5) 89.5(6) yes
F(4) P(1) F(6) 90.8(7) yes
F(5) P(1) F(6) 177.3(7) yes
F(7) P(2) F(8) 84(1) yes
F(7) P(2) F(9) 90(1) yes
F(7) P(2) F(10) 176(1) yes
F(7) P(2) F(11) 88(1) yes
F(7) P(2) F(12) 87(1) yes
F(8) P(2) F(9) 89.1(8) yes
F(8) P(2) F(10) 97(1) yes
F(8) P(2) F(11) 94.2(9) yes
F(8) P(2) F(12) 172(1) yes
F(9) P(2) F(10) 87(1) yes
F(9) P(2) F(11) 176(1) yes
F(9) P(2) F(12) 89.8(8) yes
F(10) P(2) F(11) 94(1) yes
F(10) P(2) F(12) 90.8(9) yes
F(11) P(2) F(12) 86.5(8) yes
Ru O(1) H(21) 109.3 no
Ru O(1) H(22) 109.9 no
H(21) O(1) H(22) 107.6 no
Ru N(1) C(1) 116.7(8) yes
Ru N(1) C(8) 125.1(6) yes
C(1) N(1) C(8) 118.3(9) yes
C(7) N(2) C(8) 117(1) yes
Ru N(3) C(9) 115.8(7) yes
Ru N(3) C(13) 126.1(9) yes
C(9) N(3) C(13) 118(1) yes
Ru N(4) C(14) 118.5(7) yes
Ru N(4) C(18) 118.0(7) yes
C(14) N(4) C(18) 123.4(9) yes
Ru N(5) C(19) 111.9(8) yes
Ru N(5) C(23) 127.6(8) yes
C(19) N(5) C(23) 120.4(9) yes
Ru N(6) C(24) 112.3(7) yes
Ru N(6) C(28) 127.4(7) yes
C(24) N(6) C(28) 120.3(9) yes
N(1) C(1) C(2) 124(1) yes
N(1) C(1) C(9) 114(1) yes
C(2) C(1) C(9) 121(1) yes
C(1) C(2) C(3) 117(1) yes
C(1) C(2) H(1) 121.3 no
C(3) C(2) H(1) 121.5 no
C(2) C(3) C(4) 121(1) yes
C(2) C(3) H(2) 119.3 no
C(4) C(3) H(2) 119.1 no
C(3) C(4) C(5) 122(1) yes
C(3) C(4) C(8) 118(1) yes
C(5) C(4) C(8) 118(1) yes
C(4) C(5) C(6) 118(1) yes
C(4) C(5) H(3) 120.0 no
C(6) C(5) H(3) 121.6 no
C(5) C(6) C(7) 118(1) yes
C(5) C(6) H(4) 120.3 no
C(7) C(6) H(4) 120.8 no
N(2) C(7) C(6) 122(1) yes
N(2) C(7) H(5) 118.6 no
C(6) C(7) H(5) 118.8 no
N(1) C(8) N(2) 116.7(9) yes
N(1) C(8) C(4) 119.3(9) yes
N(2) C(8) C(4) 123(1) yes
N(3) C(9) C(1) 114.7(9) yes
N(3) C(9) C(10) 120(1) yes
C(1) C(9) C(10) 124(1) yes
C(9) C(10) C(11) 118(1) yes
C(9) C(10) H(6) 121.7 no
C(11) C(10) H(6) 120.1 no
C(10) C(11) C(12) 121(1) yes
C(10) C(11) H(7) 120.9 no
C(12) C(11) H(7) 117.5 no
C(11) C(12) C(13) 119(1) yes
C(11) C(12) H(8) 121.0 no
C(13) C(12) H(8) 120.0 no
N(3) C(13) C(12) 122(1) yes
N(3) C(13) H(9) 118.8 no
C(12) C(13) H(9) 118.5 no
N(4) C(14) C(15) 119(1) yes
N(4) C(14) C(19) 114(1) yes
C(15) C(14) C(19) 126(1) yes
C(14) C(15) C(16) 117(1) yes
C(14) C(15) H(10) 120.9 no
C(16) C(15) H(10) 121.3 no
C(15) C(16) C(17) 121(1) yes
C(15) C(16) H(11) 120.0 no
C(17) C(16) H(11) 118.6 no
C(16) C(17) C(18) 121(1) yes
C(16) C(17) H(12) 119.9 no
C(18) C(17) H(12) 119.1 no
N(4) C(18) C(17) 116.5(9) yes
N(4) C(18) C(24) 113(1) yes
C(17) C(18) C(24) 129(1) yes
N(5) C(19) C(14) 115.4(9) yes
N(5) C(19) C(20) 118(1) yes
C(14) C(19) C(20) 126(1) yes
C(19) C(20) C(21) 119(1) yes
C(19) C(20) H(13) 120.8 no
C(21) C(20) H(13) 120.2 no
C(20) C(21) C(22) 120(1) yes
C(20) C(21) H(14) 120.0 no
C(22) C(21) H(14) 119.5 no
C(21) C(22) C(23) 120(1) yes
C(21) C(22) H(15) 119.3 no
C(23) C(22) H(15) 120.3 no
N(5) C(23) C(22) 120(1) yes
N(5) C(23) H(16) 119.6 no
C(22) C(23) H(16) 119.6 no
N(6) C(24) C(18) 115(1) yes
N(6) C(24) C(25) 120.5(9) yes
C(18) C(24) C(25) 123(1) yes
C(24) C(25) C(26) 116(1) yes
C(24) C(25) H(17) 121.8 no
C(26) C(25) H(17) 121.3 no
C(25) C(26) C(27) 120(1) yes
C(25) C(26) H(18) 120.3 no
C(27) C(26) H(18) 119.1 no
C(26) C(27) C(28) 121(1) yes
C(26) C(27) H(19) 120.2 no
C(28) C(27) H(19) 118.3 no
N(6) C(28) C(27) 120(1) yes
N(6) C(28) H(20) 120.0 no
C(27) C(28) H(20) 120.0 no

loop_
_geom_bond_atom_site_label_1
_geom_bond_atom_site_label_2
_geom_bond_distance
_geom_bond_publ_flag
Ru O(1) 2.199(7) yes
Ru N(1) 2.059(8) yes
Ru N(3) 2.062(9) yes
Ru N(4) 1.975(9) yes
Ru N(5) 2.087(8) yes
Ru N(6) 2.075(8) yes
P(1) F(1) 1.558(9) yes
P(1) F(2) 1.576(9) yes
P(1) F(3) 1.577(9) yes
P(1) F(4) 1.554(8) yes
P(1) F(5) 1.564(9) yes
P(1) F(6) 1.518(8) yes
P(2) F(7) 1.54(2) yes
P(2) F(8) 1.52(1) yes
P(2) F(9) 1.47(1) yes
P(2) F(10) 1.49(1) yes
P(2) F(11) 1.58(1) yes
P(2) F(12) 1.55(1) yes
O(1) H(21) 0.968 no
O(1) H(22) 0.955 no
N(1) C(1) 1.32(1) yes
N(1) C(8) 1.44(1) yes
N(2) C(7) 1.33(1) yes
N(2) C(8) 1.28(1) yes
N(3) C(9) 1.34(1) yes
N(3) C(13) 1.34(1) yes
N(4) C(14) 1.32(1) yes
N(4) C(18) 1.35(1) yes
N(5) C(19) 1.37(1) yes
N(5) C(23) 1.36(1) yes
N(6) C(24) 1.37(1) yes
N(6) C(28) 1.35(1) yes
C(1) C(2) 1.40(2) yes
C(1) C(9) 1.48(2) yes
C(2) C(3) 1.37(2) yes
C(2) H(1) 0.951 no
C(3) C(4) 1.42(2) yes
C(3) H(2) 0.950 no
C(4) C(5) 1.38(2) yes
C(4) C(8) 1.40(1) yes
C(5) C(6) 1.33(2) yes
C(5) H(3) 0.948 no
C(6) C(7) 1.43(2) yes
C(6) H(4) 0.946 no
C(7) H(5) 0.948 no
C(9) C(10) 1.44(2) yes
C(10) C(11) 1.31(2) yes
C(10) H(6) 0.937 no
C(11) C(12) 1.35(2) yes
C(11) H(7) 0.977 no
C(12) C(13) 1.36(2) yes
C(12) H(8) 0.955 no
C(13) H(9) 0.951 no
C(14) C(15) 1.40(1) yes
C(14) C(19) 1.47(2) yes
C(15) C(16) 1.36(2) yes
C(15) H(10) 0.946 no
C(16) C(17) 1.33(2) yes
C(16) H(11) 0.953 no
C(17) C(18) 1.40(2) yes
C(17) H(12) 0.948 no
C(18) C(24) 1.47(1) yes
C(19) C(20) 1.40(1) yes
C(20) C(21) 1.41(2) yes
C(20) H(13) 0.948 no
C(21) C(22) 1.31(2) yes
C(21) H(14) 0.952 no
C(22) C(23) 1.38(1) yes
C(22) H(15) 0.942 no
C(23) H(16) 0.955 no
C(24) C(25) 1.40(1) yes
C(25) C(26) 1.39(2) yes
C(25) H(17) 0.948 no
C(26) C(27) 1.35(2) yes
C(26) H(18) 0.947 no
C(27) C(28) 1.35(1) yes
C(27) H(19) 0.958 no
C(28) H(20) 0.954 no
